data_4343044
loop_
_publ_author_name
'Wu, Zhi-Lei'
'Dong, Jie'
'Ni, Wei-Yan'
'Zhang, Bo-Wen'
'Cui, Jian-Zhong'
'Zhao, Bin'

_publ_section_title
;
 Unique Chiral Interpenetrating d-f Heterometallic MOFs as Luminescent
 Sensors.
;
_journal_issue 11
_journal_name_full 'Inorganic chemistry'
_journal_page_first 5266
_journal_page_last 5272
_journal_paper_doi 10.1021/acs.inorgchem.5b00240
_journal_volume 54
_journal_year 2015
_chemical_formula_sum 'C24 H16 N3 O9 Tb Zn'
_chemical_formula_weight 714.69
_chemical_name_systematic
; 
 ? 
;
_space_group_IT_number 78
_symmetry_cell_setting tetragonal
_symmetry_space_group_name_Hall 'P 4cw'
_symmetry_space_group_name_H-M 'P 43'
_atom_sites_solution_hydrogens geom
_atom_sites_solution_primary direct
_atom_sites_solution_secondary difmap
_audit_creation_method SHELXL-97
_cell_angle_alpha 90.00
_cell_angle_beta 90.00
_cell_angle_gamma 90.00
_cell_formula_units_Z 4
_cell_length_a 12.1803(3)
_cell_length_b 12.1803(3)
_cell_length_c 15.0789(4)
_cell_measurement_temperature 293(2)
_cell_volume 2237.10(10)
_computing_structure_refinement 'SHELXL-97 (Sheldrick, 1997)'
_computing_structure_solution 'SHELXS-97 (Sheldrick, 1990)'
_diffrn_ambient_temperature 293(2)
_diffrn_measured_fraction_theta_full 0.998
_diffrn_measured_fraction_theta_max 0.998
_diffrn_radiation_monochromator graphite
_diffrn_radiation_source 'fine-focus sealed tube'
_diffrn_radiation_type MoK\a
_diffrn_radiation_wavelength 0.71073
_diffrn_reflns_av_R_equivalents 0.0257
_diffrn_reflns_av_sigmaI/netI 0.0535
_diffrn_reflns_limit_h_max 14
_diffrn_reflns_limit_h_min -6
_diffrn_reflns_limit_k_max 8
_diffrn_reflns_limit_k_min -12
_diffrn_reflns_limit_l_max 17
_diffrn_reflns_limit_l_min -17
_diffrn_reflns_number 4250
_diffrn_reflns_theta_full 25.01
_diffrn_reflns_theta_max 25.01
_diffrn_reflns_theta_min 3.18
_exptl_absorpt_coefficient_mu 4.273
_exptl_crystal_colour yellow
_exptl_crystal_density_diffrn 2.122
_exptl_crystal_density_method 'not measured'
_exptl_crystal_description needle
_exptl_crystal_F_000 1392
_refine_diff_density_max 0.704
_refine_diff_density_min -0.501
_refine_diff_density_rms 0.116
_refine_ls_abs_structure_details 'Flack H D (1983), Acta Cryst. A39, 876-881'
_refine_ls_abs_structure_Flack -0.034(17)
_refine_ls_extinction_method none
_refine_ls_goodness_of_fit_ref 1.064
_refine_ls_hydrogen_treatment mixed
_refine_ls_matrix_type full
_refine_ls_number_parameters 296
_refine_ls_number_reflns 3354
_refine_ls_number_restraints 1
_refine_ls_restrained_S_all 1.064
_refine_ls_R_factor_all 0.0307
_refine_ls_R_factor_gt 0.0292
_refine_ls_shift/su_max 0.001
_refine_ls_shift/su_mean 0.000
_refine_ls_structure_factor_coef Fsqd
_refine_ls_weighting_details 'calc w=1/[\s^2^(Fo^2^)+(0.0143P)^2^+2.5546P] where P=(Fo^2^+2Fc^2^)/3'
_refine_ls_weighting_scheme calc
_refine_ls_wR_factor_gt 0.0630
_refine_ls_wR_factor_ref 0.0641
_reflns_number_gt 3259
_reflns_number_total 3354
_reflns_threshold_expression >2sigma(I)
_cod_data_source_file ic5b00240_si_002.cif
_cod_data_source_block 5
_cod_depositor_comments 'Adding full bibliography for 4343040--4343047.cif.'
_cod_original_cell_volume 2237.09(9)
_cod_original_sg_symbol_H-M P43
_cod_database_code 4343044

loop_
_symmetry_equiv_pos_as_xyz
'x, y, z'
'-y, x, z+3/4'
'-x, -y, z+1/2'
'y, -x, z+1/4'

loop_
_atom_site_label
_atom_site_type_symbol
_atom_site_fract_x
_atom_site_fract_y
_atom_site_fract_z
_atom_site_U_iso_or_equiv
_atom_site_adp_type
_atom_site_occupancy
_atom_site_symmetry_multiplicity
_atom_site_calc_flag
_atom_site_refinement_flags
Zn2 Zn -0.17550(7) -0.79776(7) -0.60053(6) 0.0151(2) Uani 1 1 d .
O1 O -0.0885(4) -0.8719(4) -0.6931(3) 0.0167(13) Uani 1 1 d .
O2 O 0.1652(4) -0.8556(4) -0.7343(4) 0.0306(15) Uani 1 1 d .
H2A H 0.2148 -0.8658 -0.7745 0.046 Uiso 1 1 d R
H2B H 0.1975 -0.8413 -0.6845 0.046 Uiso 1 1 d R
Tb5 Tb 0.05065(2) -1.01895(3) -0.71889(3) 0.00912(9) Uani 1 1 d .
O9 O 0.2481(4) -1.0742(4) -0.7077(4) 0.0232(12) Uani 1 1 d .
O10 O -0.0982(4) -0.9254(4) -0.3616(3) 0.0123(11) Uani 1 1 d .
C12 C -0.0988(6) -0.8487(6) -0.7777(5) 0.0126(17) Uani 1 1 d .
O13 O -0.1196(4) -0.8868(4) -0.5019(3) 0.0129(12) Uani 1 1 d .
O15 O 0.1230(4) -1.2004(5) -0.6823(4) 0.0262(14) Uani 1 1 d .
O16 O -0.1673(4) -0.7800(4) -0.8063(3) 0.0202(13) Uani 1 1 d .
O17 O -0.2100(4) -0.7842(4) -0.4016(3) 0.0199(12) Uani 1 1 d .
O18 O -0.0351(4) -0.9052(4) -0.8279(3) 0.0136(11) Uani 1 1 d .
C19 C -0.1480(7) -0.8603(6) -0.4185(5) 0.0144(18) Uani 1 1 d .
C21 C 0.3097(4) -1.2598(4) -0.6850(4) 0.0203(18) Uani 1 1 d G
C1S C 0.4194(4) -1.2301(3) -0.6769(4) 0.037(2) Uani 1 1 d G
H1S H 0.4393 -1.1564 -0.6787 0.045 Uiso 1 1 calc R
C23 C 0.4993(3) -1.3104(4) -0.6661(4) 0.036(2) Uani 1 1 d G
H23 H 0.5727 -1.2905 -0.6606 0.044 Uiso 1 1 calc R
C1E C 0.4695(4) -1.4205(4) -0.6634(4) 0.0221(18) Uani 1 1 d G
C4 C 0.3598(4) -1.4503(3) -0.6715(5) 0.058(4) Uani 1 1 d G
H4 H 0.3399 -1.5240 -0.6697 0.069 Uiso 1 1 calc R
C3 C 0.2799(3) -1.3700(4) -0.6823(5) 0.060(4) Uani 1 1 d G
H3 H 0.2065 -1.3899 -0.6877 0.072 Uiso 1 1 calc R
C1A C 0.2217(6) -1.1736(7) -0.6928(5) 0.0222(19) Uani 1 1 d .
N1D N -0.2900(3) -0.6736(3) -0.6176(3) 0.0160(14) Uani 1 1 d G
C1M C -0.2562(3) -0.5653(4) -0.6275(3) 0.0212(18) Uani 1 1 d G
C1K C -0.3332(4) -0.4834(3) -0.6433(4) 0.0223(19) Uani 1 1 d G
H1K H -0.3107 -0.4109 -0.6500 0.027 Uiso 1 1 calc R
C1T C -0.4440(3) -0.5098(3) -0.6492(4) 0.0227(19) Uani 1 1 d G
C1O C -0.4778(3) -0.6181(4) -0.6393(4) 0.0233(19) Uani 1 1 d G
H1O H -0.5519 -0.6358 -0.6432 0.028 Uiso 1 1 calc R
C1P C -0.4008(3) -0.7000(3) -0.6235(3) 0.0194(18) Uani 1 1 d G
C1F C -0.3466(4) -0.9912(3) -0.5814(4) 0.031(2) Uani 1 1 d G
H1F H -0.2858 -1.0367 -0.5751 0.038 Uiso 1 1 calc R
N14 N -0.3325(3) -0.8802(4) -0.5995(4) 0.0219(15) Uani 1 1 d G
C24 C -0.4235(4) -0.8124(3) -0.6089(4) 0.027(2) Uani 1 1 d G
C1G C -0.5286(3) -0.8555(4) -0.6002(5) 0.041(3) Uani 1 1 d G
H1G H -0.5895 -0.8100 -0.6065 0.049 Uiso 1 1 calc R
C1I C -0.5427(3) -0.9665(4) -0.5820(6) 0.055(3) Uani 1 1 d G
H1I H -0.6131 -0.9953 -0.5762 0.066 Uiso 1 1 calc R
C25 C -0.4518(4) -1.0343(3) -0.5726(5) 0.054(3) Uani 1 1 d G
H25 H -0.4612 -1.1086 -0.5605 0.065 Uiso 1 1 calc R
C1J C -0.1426(3) -0.5508(4) -0.6126(4) 0.0236(19) Uani 1 1 d G
C1N C -0.0909(4) -0.4491(3) -0.6112(5) 0.047(3) Uani 1 1 d G
H1N H -0.1311 -0.3855 -0.6217 0.056 Uiso 1 1 calc R
C1H C 0.0211(4) -0.4424(3) -0.5943(6) 0.054(3) Uani 1 1 d G
H1H H 0.0558 -0.3744 -0.5934 0.065 Uiso 1 1 calc R
C22 C 0.0813(3) -0.5374(4) -0.5787(5) 0.047(3) Uani 1 1 d G
H22 H 0.1562 -0.5330 -0.5674 0.057 Uiso 1 1 calc R
C1B C 0.0295(4) -0.6391(3) -0.5800(4) 0.030(2) Uani 1 1 d G
H1B H 0.0698 -0.7027 -0.5696 0.036 Uiso 1 1 calc R
N1C N -0.0824(4) -0.6458(3) -0.5970(4) 0.0220(15) Uani 1 1 d G

loop_
_atom_site_aniso_label
_atom_site_aniso_U_11
_atom_site_aniso_U_22
_atom_site_aniso_U_33
_atom_site_aniso_U_23
_atom_site_aniso_U_13
_atom_site_aniso_U_12
Zn2 0.0149(5) 0.0158(5) 0.0146(4) 0.0003(4) -0.0009(4) 0.0060(4)
O1 0.024(3) 0.016(3) 0.010(3) -0.004(2) 0.003(2) 0.008(2)
O2 0.030(3) 0.035(4) 0.027(4) 0.003(3) 0.002(3) -0.014(3)
Tb5 0.01020(18) 0.00915(17) 0.00801(14) -0.00043(15) -0.00089(16) 0.00136(13)
O9 0.024(3) 0.019(3) 0.026(3) 0.000(3) -0.006(3) 0.007(2)
O10 0.015(3) 0.016(3) 0.006(2) 0.001(2) -0.001(2) 0.003(2)
C12 0.008(4) 0.006(4) 0.024(4) 0.000(3) 0.002(3) -0.005(3)
O13 0.015(3) 0.014(3) 0.010(3) 0.004(2) -0.001(2) 0.006(2)
O15 0.019(3) 0.024(3) 0.036(3) 0.009(3) 0.004(3) 0.010(3)
O16 0.026(3) 0.011(3) 0.024(3) 0.004(2) -0.001(3) 0.008(2)
O17 0.017(3) 0.022(3) 0.021(3) -0.001(2) -0.001(2) 0.009(2)
O18 0.018(3) 0.013(3) 0.010(3) 0.003(2) 0.002(2) 0.005(2)
C19 0.018(4) 0.012(4) 0.013(4) -0.002(3) -0.004(3) -0.003(3)
C21 0.019(4) 0.020(4) 0.021(4) 0.004(4) -0.004(3) 0.006(3)
C1S 0.021(5) 0.026(5) 0.065(7) 0.002(5) -0.009(5) 0.004(4)
C23 0.023(5) 0.020(5) 0.065(7) -0.005(4) -0.015(5) 0.010(4)
C1E 0.021(5) 0.023(5) 0.023(4) 0.006(4) 0.001(4) 0.012(4)
C4 0.019(5) 0.031(6) 0.123(11) 0.019(6) -0.008(6) 0.011(4)
C3 0.030(6) 0.029(6) 0.121(11) 0.016(6) -0.004(6) 0.009(4)
C1A 0.020(4) 0.034(5) 0.012(4) -0.004(4) 0.006(3) 0.001(4)
N1D 0.017(3) 0.016(3) 0.015(3) 0.004(3) 0.002(3) 0.004(3)
C1M 0.024(5) 0.020(4) 0.020(4) 0.006(3) 0.004(4) 0.005(3)
C1K 0.015(4) 0.020(5) 0.032(5) 0.006(4) 0.003(4) 0.000(3)
C1T 0.026(5) 0.027(5) 0.016(4) -0.003(3) 0.001(4) 0.012(4)
C1O 0.018(4) 0.019(4) 0.033(5) -0.001(4) -0.003(4) 0.003(3)
C1P 0.021(4) 0.019(4) 0.018(4) -0.005(3) -0.007(4) 0.012(3)
C1F 0.019(5) 0.018(5) 0.057(6) -0.011(4) -0.003(4) 0.002(3)
N14 0.017(4) 0.018(4) 0.031(4) 0.001(3) -0.001(3) -0.005(3)
C24 0.025(5) 0.020(5) 0.035(5) -0.004(4) -0.012(4) 0.000(4)
C1G 0.023(5) 0.024(5) 0.075(7) -0.010(6) -0.007(5) 0.002(4)
C1I 0.024(6) 0.035(6) 0.106(10) 0.003(6) -0.011(6) -0.008(5)
C25 0.023(6) 0.031(6) 0.107(11) -0.004(6) -0.005(6) 0.008(4)
C1J 0.020(4) 0.016(4) 0.035(5) 0.006(4) 0.004(4) 0.011(3)
C1N 0.027(6) 0.025(5) 0.089(9) 0.008(6) 0.009(6) 0.010(4)
C1H 0.016(5) 0.023(6) 0.123(11) 0.019(7) -0.001(6) 0.004(4)
C22 0.019(5) 0.036(6) 0.087(9) 0.013(6) -0.005(5) -0.006(4)
C1B 0.020(5) 0.018(5) 0.052(6) -0.009(4) 0.002(4) 0.002(4)
N1C 0.020(4) 0.014(3) 0.032(4) -0.003(3) -0.003(3) 0.007(3)

loop_
_atom_type_symbol
_atom_type_description
_atom_type_scat_dispersion_real
_atom_type_scat_dispersion_imag
_atom_type_scat_source
C C 0.0033 0.0016 'International Tables Vol C Tables 4.2.6.8 and 6.1.1.4'
H H 0.0000 0.0000 'International Tables Vol C Tables 4.2.6.8 and 6.1.1.4'
Tb Tb -0.1723 4.1537 'International Tables Vol C Tables 4.2.6.8 and 6.1.1.4'
N N 0.0061 0.0033 'International Tables Vol C Tables 4.2.6.8 and 6.1.1.4'
O O 0.0106 0.0060 'International Tables Vol C Tables 4.2.6.8 and 6.1.1.4'
Zn Zn 0.2839 1.4301 'International Tables Vol C Tables 4.2.6.8 and 6.1.1.4'

loop_
_geom_angle_atom_site_label_1
_geom_angle_atom_site_label_2
_geom_angle_atom_site_label_3
_geom_angle
_geom_angle_site_symmetry_1
_geom_angle_site_symmetry_3
O13 Zn2 O1 95.56(18) . .
O13 Zn2 N1D 136.9(2) . .
O1 Zn2 N1D 127.4(2) . .
O13 Zn2 N14 92.6(2) . .
O1 Zn2 N14 105.5(2) . .
N1D Zn2 N14 75.20(17) . .
O13 Zn2 N1C 105.7(2) . .
O1 Zn2 N1C 97.3(2) . .
N1D Zn2 N1C 74.48(17) . .
N14 Zn2 N1C 149.14(18) . .
C12 O1 Zn2 122.6(5) . .
C12 O1 Tb5 93.9(4) . .
Zn2 O1 Tb5 143.5(2) . .
O18 Tb5 O10 152.03(17) 4_645 3_534
O18 Tb5 O18 125.07(13) 4_645 .
O10 Tb5 O18 69.01(16) 3_534 .
O18 Tb5 O13 122.43(17) 4_645 2_444
O10 Tb5 O13 82.29(17) 3_534 2_444
O18 Tb5 O13 77.83(16) . 2_444
O18 Tb5 O10 69.07(16) 4_645 2_444
O10 Tb5 O10 131.07(14) 3_534 2_444
O18 Tb5 O10 114.49(16) . 2_444
O13 Tb5 O10 53.87(16) 2_444 2_444
O18 Tb5 O2 73.71(19) 4_645 .
O10 Tb5 O2 90.43(19) 3_534 .
O18 Tb5 O2 73.26(18) . .
O13 Tb5 O2 150.89(18) 2_444 .
O10 Tb5 O2 138.38(19) 2_444 .
O18 Tb5 O15 88.05(19) 4_645 .
O10 Tb5 O15 81.69(18) 3_534 .
O18 Tb5 O15 146.9(2) . .
O13 Tb5 O15 83.38(18) 2_444 .
O10 Tb5 O15 73.53(17) 2_444 .
O2 Tb5 O15 123.55(19) . .
O18 Tb5 O1 78.97(16) 4_645 .
O10 Tb5 O1 121.42(16) 3_534 .
O18 Tb5 O1 52.73(16) . .
O13 Tb5 O1 80.43(17) 2_444 .
O10 Tb5 O1 75.78(16) 2_444 .
O2 Tb5 O1 79.51(19) . .
O15 Tb5 O1 149.23(18) . .
O18 Tb5 O9 77.81(18) 4_645 .
O10 Tb5 O9 75.26(18) 3_534 .
O18 Tb5 O9 128.47(17) . .
O13 Tb5 O9 132.64(16) 2_444 .
O10 Tb5 O9 116.93(18) 2_444 .
O2 Tb5 O9 71.12(17) . .
O15 Tb5 O9 52.75(17) . .
O1 Tb5 O9 146.59(17) . .
O18 Tb5 C1A 83.7(2) 4_645 .
O10 Tb5 C1A 75.68(19) 3_534 .
O18 Tb5 C1A 143.28(19) . .
O13 Tb5 C1A 107.5(2) 2_444 .
O10 Tb5 C1A 96.05(19) 2_444 .
O2 Tb5 C1A 97.7(2) . .
O15 Tb5 C1A 26.2(2) . .
O1 Tb5 C1A 162.49(18) . .
O9 Tb5 C1A 26.65(19) . .
O18 Tb5 C12 103.1(2) 4_645 .
O10 Tb5 C12 94.7(2) 3_534 .
O18 Tb5 C12 25.9(2) . .
O13 Tb5 C12 77.24(19) 2_444 .
O10 Tb5 C12 95.39(18) 2_444 .
O2 Tb5 C12 75.31(19) . .
O15 Tb5 C12 160.6(2) . .
O1 Tb5 C12 26.87(19) . .
O9 Tb5 C12 144.71(19) . .
C1A Tb5 C12 168.2(2) . .
O18 Tb5 C19 95.75(19) 4_645 2_444
O10 Tb5 C19 106.42(19) 3_534 2_444
O18 Tb5 C19 98.35(19) . 2_444
O13 Tb5 C19 27.32(18) 2_444 2_444
O10 Tb5 C19 26.71(19) 2_444 2_444
O2 Tb5 C19 157.4(2) . 2_444
O15 Tb5 C19 74.9(2) . 2_444
O1 Tb5 C19 78.8(2) . 2_444
O9 Tb5 C19 127.16(19) . 2_444
C1A Tb5 C19 101.0(2) . 2_444
C12 Tb5 C19 88.1(2) . 2_444
C1A O9 Tb5 91.4(5) . .
C19 O10 Tb5 153.1(5) . 3_535
C19 O10 Tb5 97.4(4) . 4_645
Tb5 O10 Tb5 109.53(19) 3_535 4_645
O16 C12 O18 123.8(7) . .
O16 C12 O1 122.6(7) . .
O18 C12 O1 113.6(6) . .
O16 C12 Tb5 175.9(6) . .
O18 C12 Tb5 54.4(4) . .
O1 C12 Tb5 59.2(4) . .
C19 O13 Zn2 119.2(5) . .
C19 O13 Tb5 97.9(4) . 4_645
Zn2 O13 Tb5 142.7(2) . 4_645
C1A O15 Tb5 94.7(5) . .
C12 O18 Tb5 147.9(5) . 2_444
C12 O18 Tb5 99.8(4) . .
Tb5 O18 Tb5 112.1(2) 2_444 .
O17 C19 O10 127.3(7) . .
O17 C19 O13 122.4(7) . .
O10 C19 O13 110.3(6) . .
O17 C19 Tb5 174.2(6) . 4_645
O10 C19 Tb5 55.9(4) . 4_645
O13 C19 Tb5 54.8(3) . 4_645
C1S C21 C3 120.0 . .
C1S C21 C1A 120.6(5) . .
C3 C21 C1A 119.3(5) . .
C21 C1S C23 120.0 . .
C1S C23 C1E 120.0 . .
C4 C1E C23 120.0 . .
C4 C1E C1T 119.3(14) . 1_645
C23 C1E C1T 120.7(14) . 1_645
C1E C4 C3 120.0 . .
C4 C3 C21 120.0 . .
O15 C1A O9 120.8(7) . .
O15 C1A C21 119.3(7) . .
O9 C1A C21 119.8(7) . .
O15 C1A Tb5 59.1(4) . .
O9 C1A Tb5 61.9(4) . .
C21 C1A Tb5 175.8(5) . .
C1M N1D C1P 120.0 . .
C1M N1D Zn2 120.4(2) . .
C1P N1D Zn2 119.5(2) . .
N1D C1M C1K 120.0 . .
N1D C1M C1J 113.0(3) . .
C1K C1M C1J 126.7(3) . .
C1M C1K C1T 120.0 . .
C1K C1T C1O 120.0 . .
C1K C1T C1E 120.9(16) . 1_465
C1O C1T C1E 119.1(16) . 1_465
C1P C1O C1T 120.0 . .
C1O C1P N1D 120.0 . .
C1O C1P C24 126.1(3) . .
N1D C1P C24 113.8(3) . .
N14 C1F C25 120.0 . .
C1F N14 C24 120.0 . .
C1F N14 Zn2 124.3(3) . .
C24 N14 Zn2 115.4(3) . .
N14 C24 C1G 120.0 . .
N14 C24 C1P 115.8(4) . .
C1G C24 C1P 124.1(4) . .
C1I C1G C24 120.0 . .
C1G C1I C25 120.0 . .
C1I C25 C1F 120.0 . .
C1N C1J N1C 120.0 . .
C1N C1J C1M 123.9(4) . .
N1C C1J C1M 116.1(4) . .
C1J C1N C1H 120.0 . .
C1N C1H C22 120.0 . .
C1B C22 C1H 120.0 . .
C22 C1B N1C 120.0 . .
C1B N1C C1J 120.0 . .
C1B N1C Zn2 124.5(2) . .
C1J N1C Zn2 115.5(2) . .

loop_
_geom_bond_atom_site_label_1
_geom_bond_atom_site_label_2
_geom_bond_distance
_geom_bond_site_symmetry_2
Zn2 O13 1.962(5) .
Zn2 O1 1.972(5) .
Zn2 N1D 2.073(3) .
Zn2 N14 2.161(4) .
Zn2 N1C 2.171(4) .
O1 C12 1.313(9) .
O1 Tb5 2.496(5) .
O2 Tb5 2.441(5) .
Tb5 O18 2.289(5) 4_645
Tb5 O10 2.330(5) 3_534
Tb5 O18 2.390(5) .
Tb5 O13 2.395(5) 2_444
Tb5 O10 2.424(5) 2_444
Tb5 O15 2.443(5) .
Tb5 O9 2.503(5) .
Tb5 C1A 2.836(8) .
Tb5 C12 2.898(8) .
Tb5 C19 2.902(8) 2_444
O9 C1A 1.273(9) .
O10 C19 1.316(9) .
O10 Tb5 2.330(5) 3_535
O10 Tb5 2.424(5) 4_645
C12 O16 1.258(9) .
C12 O18 1.283(9) .
O13 C19 1.345(8) .
O13 Tb5 2.395(5) 4_645
O15 C1A 1.255(9) .
O17 C19 1.222(9) .
O18 Tb5 2.289(5) 2_444
C19 Tb5 2.902(8) 4_645
C21 C1S 1.3900 .
C21 C3 1.3900 .
C21 C1A 1.505(9) .
C1S C23 1.3900 .
C23 C1E 1.3900 .
C1E C4 1.3900 .
C1E C1T 1.529(9) 1_645
C4 C3 1.3900 .
N1D C1M 1.3900 .
N1D C1P 1.3900 .
C1M C1K 1.3900 .
C1M C1J 1.413(5) .
C1K C1T 1.3900 .
C1T C1O 1.3900 .
C1T C1E 1.529(10) 1_465
C1O C1P 1.3900 .
C1P C24 1.413(5) .
C1F N14 1.3900 .
C1F C25 1.3900 .
N14 C24 1.3900 .
C24 C1G 1.3900 .
C1G C1I 1.3900 .
C1I C25 1.3900 .
C1J C1N 1.3900 .
C1J N1C 1.3900 .
C1N C1H 1.3900 .
C1H C22 1.3900 .
C22 C1B 1.3900 .
C1B N1C 1.3900 .
